data_1570036
_publ_author_name 'Matus Mihalik et al.'
_publ_contact_author_address 'Institute of Experimental Physics SAS, Watsonova 44, Kosice, Slovakia'
_publ_contact_author_name 'Matus Mihalik'
_publ_section_title
;
 Magnetism in PrMn0.6Fe0.4O3 compound
;
_journal_coden_ASTM JMMM
_journal_name_full 'Journal of Magnetism and Magnetic Materials'
_journal_page_first 170216
_journal_paper_doi 10.1016/j.jmmm.2022.170216
_journal_volume 565
_journal_year 2023
_chemical_formula_sum 'Fe1.6 Mn2.4 O12 Pr4'
_chemical_formula_weight 976.83
_chemical_name_common PrMn0.6Fe0.4O3
_space_group_IT_number 62
_space_group_name_Hall '-P 2ac 2n'
_space_group_name_H-M_alt 'P n m a'
_symmetry_cell_setting orthorhombic
_cell_angle_alpha 90.000000
_cell_angle_beta 90.000000
_cell_angle_gamma 90.000000
_cell_formula_units_Z 1
_cell_length_a 5.6967(10)
_cell_length_b 7.6718(10)
_cell_length_c 5.4570(10)
_cell_measurement_temperature 200
_cell_measurement_theta_max 140
_cell_measurement_theta_min 10
_cell_volume 238.49(7)
_diffrn_ambient_temperature 200
_diffrn_measurement_device_type E9
_diffrn_measurement_method 2\q
_diffrn_radiation_detector PIXcel3D
_diffrn_radiation_probe neutron
_diffrn_radiation_source 'BENSC reactor'
_diffrn_radiation_wavelength 1.798089
_diffrn_reflns_number 154
_exptl_crystal_colour black
_exptl_crystal_density_diffrn 6.801
_exptl_crystal_description powder
_geom_angle 90.780(5)
_geom_angle_atom_site_label_1 O1
_geom_angle_atom_site_label_2 Fe1
_geom_angle_atom_site_label_3 O2
_geom_bond_atom_site_label_1 O1
_geom_bond_atom_site_label_2 Fe1
_geom_bond_distance 1.9734(3)
_refine_ls_goodness_of_fit_all 0.462
_refine_ls_R_I_factor 0.033
_refine_ls_structure_factor_coef Inet
_cod_data_source_file 200k_12m.cif
_cod_data_source_block 200K
_cod_original_formula_sum 'Fe1.60 Mn2.40 Pr4 O12'
_cod_database_code 1570036

loop_
_space_group_symop_operation_xyz
'x, y, z'
'-x, -y, -z'
'-x+1/2, -y, z+1/2'
'x+1/2, y, -z+1/2'
'-x, y+1/2, -z'
'x, -y+1/2, z'
'x+1/2, -y+1/2, -z+1/2'
'-x+1/2, y+1/2, z+1/2'

loop_
_atom_site_label
_atom_site_occupancy
_atom_site_fract_x
_atom_site_fract_y
_atom_site_fract_z
_atom_site_adp_type
_atom_site_U_iso_or_equiv
_atom_site_type_symbol
Pr1 1.0 0.055770 0.250000 0.986830 Uiso 0.0 Pr
Mn1 0.6000 0.000000 0.000000 0.500000 Uiso 0.0 Mn
Fe1 0.4000 0.000000 0.000000 0.500000 Uiso 0.0 Fe
O1 1.0 0.480510 0.250000 0.082690 Uiso 0.0 O
O2 1.0 0.305900 0.043290 0.712720 Uiso 0.0 O
